data_1574017
loop_
_publ_author_name
'Michel, Maximilian'
'Endres, Lukas'
'Fantuzzi, Felipe'
'Krummenacher, Ivo'
'Braunschweig, Holger'

_publ_section_title
;
 Harnessing transient CAAC-stabilized mesitylborylenes for chalcogen
 activation.
;
_journal_issue 13
_journal_name_full 'Chemical science'
_journal_page_first 5632
_journal_page_last 5639
_journal_paper_doi 10.1039/d5sc00154d
_journal_volume 16
_journal_year 2025
_chemical_formula_moiety 'C74 H116 B2 Li2 N2 O4 S2'
_chemical_formula_sum 'C74 H116 B2 Li2 N2 O4 S2'
_chemical_formula_weight 1197.30
_space_group_crystal_system triclinic
_space_group_IT_number 2
_space_group_name_Hall '-P 1'
_space_group_name_H-M_alt 'P -1'
_atom_sites_solution_hydrogens geom
_atom_sites_solution_primary dual
_atom_sites_solution_secondary difmap
_audit_creation_date 2023-10-12
_audit_creation_method 'CIF-fill 1.4o (K.Radacki, 2005-23)'
_audit_update_record
;
2024-10-18 deposited with the CCDC.	2025-02-24 downloaded from the CCDC.
;
_cell_angle_alpha 82.383(2)
_cell_angle_beta 79.577(2)
_cell_angle_gamma 68.461(2)
_cell_formula_units_Z 1
_cell_length_a 10.5609(3)
_cell_length_b 13.0367(4)
_cell_length_c 14.8835(4)
_cell_measurement_reflns_used 21793
_cell_measurement_temperature 100(2)
_cell_measurement_theta_max 73.4510
_cell_measurement_theta_min 3.0280
_cell_volume 1869.70(10)
_computing_cell_refinement 'CrysAlisPro 1.171.41.112a (Rigaku OD, 2021)'
_computing_data_collection 'CrysAlisPro 1.171.41.112a (Rigaku OD, 2021)'
_computing_data_reduction 'CrysAlisPro 1.171.41.112a (Rigaku OD, 2021)'
_computing_molecular_graphics 'ShelXLe (Huebschle et all, 2011)'
_computing_publication_material 'SHELXL-2018/3 (Sheldrick, 2018)'
_computing_structure_refinement 'SHELXL-2018/3 (Sheldrick, 2018)'
_computing_structure_solution 'SHELXT 2014/5 (Sheldrick, 2014)'
_diffrn_ambient_environment N~2~
_diffrn_ambient_temperature 100(2)
_diffrn_detector HPA
_diffrn_detector_area_resol_mean 10.0
_diffrn_detector_type 'HyPix Arc150'
_diffrn_measured_fraction_theta_full 0.993
_diffrn_measured_fraction_theta_max 0.964
_diffrn_measurement_details
;
 List of Runs (angles in degrees, time in seconds):
 --------------------------------------------------------------------------
  1  \w     30.00  56.00   0.50    0.20    --   18.00  60.00-134.62   52
  2  \w     16.00  43.00   0.50    0.20    --    6.00  65.00  -3.83   54
  3  \w     34.00  60.00   0.50    0.20    --   22.00  58.00 -95.84   52
  4  \w     30.00  56.00   0.50    0.20    --   18.00  60.00  33.68   52
  5  \w     30.00  56.00   0.50    0.20    --   18.00  60.00  68.11   52
  6  \w     30.00  56.00   0.50    0.20    --   18.00  60.00 175.65   52
  7  \w     48.00  83.00   0.50    0.20    --   34.00  51.00 129.13   70
  8  \w     34.00  60.00   0.50    0.20    --   22.00  59.00 104.27   52
  9  \w     56.00  91.00   0.50    0.20    --   42.00  50.00  53.85   70
 10  \w     48.00 135.00   0.50    0.20    --   84.34  15.00  90.00  174
 11  \w     48.00 135.00   0.50    0.20    --   84.34  15.00 150.00  174
 12  \w     48.00 135.00   0.50    0.20    --   84.34  15.00 -30.00  174
 13  \w     48.00 135.00   0.50    0.20    --   84.34  15.00 -90.00  174
 14  \w     48.00 135.00   0.50    0.20    --   84.34  15.00-150.00  174
 15  \w     94.00 129.00   0.50    0.20    --   80.33  50.00 -49.50   70
 16  \w     48.00 135.00   0.50    0.20    --   84.34  15.00   0.00  174
 17  \w     42.00  92.00   0.50    0.20    --   84.34 -95.00   0.00  100
 18  \w     31.00  93.00   0.50    0.20    --   76.32-112.00  90.00  124
 19  \w     31.00  93.00   0.50    0.20    --   76.32-112.00  30.00  124
 20  \w     31.00  93.00   0.50    0.20    --   76.32-112.00-120.00  124
 21  \w     42.00  92.00   0.50    0.20    --   84.34 -95.00-180.00  100
 22  \w     42.00  92.00   0.50    0.20    --   84.34 -95.00-120.00  100
 23  \w     42.00  92.00   0.50    0.20    --   84.34 -95.00 -60.00  100
 24  \w     42.00  92.00   0.50    0.20    --   84.34 -95.00  30.00  100
 25  \w     42.00  92.00   0.50    0.20    --   84.34 -95.00  90.00  100
 26  \w     42.00  92.00   0.50    0.20    --   84.34 -95.00 150.00  100
 27  \w    -92.00 -31.00   0.50    0.20    --  -76.37 112.00  90.00  122
 28  \w    -97.00 -33.00   0.50    0.20    --  -79.50 115.00 114.74  128
 29  \w    -97.00 -22.00   0.50    0.20    --  -69.54 126.00  30.00  150
 30  \w    -92.00 -31.00   0.50    0.20    --  -76.37 112.00   0.00  122
 31  \w    -45.00 -18.00   0.50    0.20    --  -14.00 132.00  60.02   54
 32  \w    -92.00 -31.00   0.50    0.20    --  -76.37 112.00  30.00  122
 33  \w    -92.00 -31.00   0.50    0.20    --  -76.37 112.00  60.00  122
 34  \w   -101.00 -33.00   0.50    0.20    --  -79.50 125.00-101.52  136
 35  \w    -88.00 -14.00   0.50    0.20    --  -60.16 126.00-180.00  148
 36  \w    -92.00 -31.00   0.50    0.20    --  -76.37 112.00-150.00  122
 37  \w    -92.00 -31.00   0.50    0.20    --  -76.37 112.00-120.00  122
 38  \w    -79.00 -43.00   0.50    0.20    --  -30.00 -46.00-100.64   72
 39  \w    -91.00 -56.00   0.50    0.20    --  -42.00 -48.00 -37.87   70
 40  \w    -94.00 -59.00   0.50    0.20    --  -46.00 -51.00 127.73   70
 41  \w    -94.00 -59.00   0.50    0.20    --  -46.00 -51.00 169.68   70
 42  \w   -124.00 -92.00   0.50    0.20    --  -79.50 -63.00 129.28   64
 43  \w   -121.00 -86.00   0.50    0.20    --  -74.00 -57.00  63.85   70
 44  \w   -125.00 -90.00   0.50    0.20    --  -78.00 -58.00  83.08   70
 45  \w   -117.00 -83.00   0.50    0.20    --  -70.00 -56.00 156.69   68
 46  \w   -116.00 -85.00   0.50    0.20    --  -70.00 -59.00  44.17   62
 47  \w   -127.00 -92.00   0.50    0.20    --  -79.50 -55.00 113.46   70
 48  \w   -117.00 -83.00   0.50    0.20    --  -70.00 -56.00 -24.50   68
 49  \w   -121.00 -86.00   0.50    0.20    --  -74.00 -55.00   0.69   70
 50  \w   -122.00 -87.00   0.50    0.20    --  -74.00 -54.00  94.54   70
 51  \w   -118.00 -83.00   0.50    0.20    --  -70.00 -54.00 -43.39   70
 52  \w   -127.00 -92.00   0.50    0.20    --  -79.50 -54.00 -82.34   70
 53  \w   -121.00 -86.00   0.50    0.20    --  -74.00 -57.00-115.65   70
 54  \w   -128.00 -93.00   0.50    0.20    --  -79.50 -51.00-146.52   70
 55  \w   -121.00 -86.00   0.50    0.20    --  -74.00 -58.00-178.51   70
 56  \w   -128.00 -93.00   0.50    0.20    --  -79.50 -51.00-168.11   70
 57  \w   -102.00 -67.00   0.50    0.20    --  -54.00 -52.00-149.63   70
 58  \w   -111.00 -76.00   0.50    0.20    --  -62.00 -50.00 -95.68   70
 59  \w   -128.00 -93.00   0.50    0.20    --  -79.50 -51.00  40.51   70
 60  \w   -107.00 -72.00   0.50    0.20    --  -58.00 -49.00  47.96   70
 61  \w   -115.00 -80.00   0.50    0.20    --  -66.00 -50.00 110.69   70
 62  \w   -122.00 -87.00   0.50    0.20    --  -74.00 -52.00 132.00   70
 63  \w   -128.00 -93.00   0.50    0.20    --  -79.50 -49.00  91.62   70
 64  \w   -124.00 -86.00   0.50    0.20    --  -74.00 -43.00   6.83   76
 65  \w   -128.00 -90.00   0.50    0.20    --  -78.00 -42.00  -3.87   76
 66  \w   -115.00 -80.00   0.50    0.20    --  -66.00 -47.00 -72.03   70
 67  \w   -129.00 -93.00   0.50    0.20    --  -79.50 -48.00-134.13   72
 68  \w   -130.00 -91.00   0.50    0.20    --  -79.50 -41.00-118.33   78
 69  \w   -126.00 -92.00   0.50    0.20    --  -79.50-123.00-157.98   68
 70  \w   -125.00 -84.00   0.50    0.20    --  -79.50-139.00  58.14   82
;
_diffrn_measurement_device 'four-circle diffractometer'
_diffrn_measurement_device_type 'Rigaku XtaLAB Synergy-R'
_diffrn_measurement_method '\w scans'
_diffrn_orient_matrix_type
;
 CrysAlisPro convention (1999,Acta A55,543-557)
;
_diffrn_orient_matrix_UB_11 0.0164353000
_diffrn_orient_matrix_UB_12 -0.1220585000
_diffrn_orient_matrix_UB_13 0.0265010000
_diffrn_orient_matrix_UB_21 -0.1276674000
_diffrn_orient_matrix_UB_22 0.0360125000
_diffrn_orient_matrix_UB_23 0.0735248000
_diffrn_orient_matrix_UB_31 -0.0924225000
_diffrn_orient_matrix_UB_32 0.0054278000
_diffrn_orient_matrix_UB_33 -0.0708973000
_diffrn_radiation_monochromator 'multi-layer mirror'
_diffrn_radiation_probe x-ray
_diffrn_radiation_type CuK\a
_diffrn_radiation_wavelength 1.54184
_diffrn_radiation_xray_symbol K-L~2,3~
_diffrn_reflns_av_R_equivalents 0.0529
_diffrn_reflns_av_unetI/netI 0.0242
_diffrn_reflns_Laue_measured_fraction_full 0.993
_diffrn_reflns_Laue_measured_fraction_max 0.964
_diffrn_reflns_limit_h_max 12
_diffrn_reflns_limit_h_min -13
_diffrn_reflns_limit_k_max 16
_diffrn_reflns_limit_k_min -16
_diffrn_reflns_limit_l_max 17
_diffrn_reflns_limit_l_min -18
_diffrn_reflns_number 48954
_diffrn_reflns_point_group_measured_fraction_full 0.993
_diffrn_reflns_point_group_measured_fraction_max 0.964
_diffrn_reflns_theta_full 67.684
_diffrn_reflns_theta_max 74.784
_diffrn_reflns_theta_min 3.027
_diffrn_source 'rotating-anode X-ray tube'
_diffrn_source_type 'PhotonJet-R X-ray Source'
_exptl_absorpt_coefficient_mu 0.980
_exptl_absorpt_correction_T_max 1.00000
_exptl_absorpt_correction_T_min 0.61338
_exptl_absorpt_correction_type multi-scan
_exptl_absorpt_process_details
;
 CrysAlisPro 1.171.41.112a (Rigaku Oxford Diffraction, 2021) Empirical 
 absorption correction using spherical harmonics, implemented in SCALE3 
 ABSPACK scaling algorithm.
;
_exptl_crystal_colour block
_exptl_crystal_density_diffrn 1.063
_exptl_crystal_description red
_exptl_crystal_F_000 654
_exptl_crystal_preparation
;
 For data collection the crystal was immersed in a film of perfluoropolyether 
 oil, mounted on a polyimide loop and transferred to stream of cold nitrogen 
 (Oxford Cryostream 800).
;
_exptl_crystal_size_max 0.170
_exptl_crystal_size_mid 0.120
_exptl_crystal_size_min 0.090
_refine_diff_density_max 1.008
_refine_diff_density_min -0.506
_refine_diff_density_rms 0.068
_refine_ls_extinction_method none
_refine_ls_goodness_of_fit_ref 1.048
_refine_ls_hydrogen_treatment constr
_refine_ls_matrix_type full
_refine_ls_number_parameters 491
_refine_ls_number_reflns 7406
_refine_ls_number_restraints 480
_refine_ls_restrained_S_all 1.031
_refine_ls_R_factor_all 0.0635
_refine_ls_R_factor_gt 0.0586
_refine_ls_shift/su_max 0.004
_refine_ls_shift/su_mean 0.000
_refine_ls_structure_factor_coef Fsqd
_refine_ls_weighting_details
;
 w=1/[\s^2^(Fo^2^)+(0.1119P)^2^+0.4826P] where P=(Fo^2^+2Fc^2^)/3
;
_refine_ls_weighting_scheme calc
_refine_ls_wR_factor_gt 0.1620
_refine_ls_wR_factor_ref 0.1664
_reflns_Friedel_coverage 0.000
_reflns_number_gt 6548
_reflns_number_total 7406
_reflns_threshold_expression 'I > 2\s(I)'
_cod_data_source_file d5sc00154d2.cif
_cod_data_source_block Li(1-S)
_cod_depositor_comments 'Adding full bibliography for 1574010--1574019.cif.'
_cod_database_code 1574017
_shelx_shelxl_version_number 2018/3
_shelx_space_group_comment
;
 The symmetry employed for this shelxl refinement is uniquely defined by the 
 following loop, which should always be used as a source of symmetry 
 information in preference to the above space-group names. They are only 
 intended as comments.
;
_shelx_estimated_absorpt_t_min 0.851
_shelx_estimated_absorpt_t_max 0.917

loop_
_space_group_symop_operation_xyz
'x, y, z'
'-x, -y, -z'

loop_
_atom_site_label
_atom_site_type_symbol
_atom_site_fract_x
_atom_site_fract_y
_atom_site_fract_z
_atom_site_U_iso_or_equiv
_atom_site_adp_type
_atom_site_occupancy
_atom_site_site_symmetry_order
_atom_site_calc_flag
_atom_site_refinement_flags_posn
_atom_site_refinement_flags_adp
_atom_site_refinement_flags_occupancy
_atom_site_disorder_assembly
_atom_site_disorder_group
S001 S 0.37259(4) 0.58846(3) 0.07653(3) 0.03476(14) Uani 1 1 d . . . . .
N004 N 0.08767(13) 0.81414(11) 0.25965(10) 0.0304(3) Uani 1 1 d . . . . .
C005 C 0.31499(15) 0.56314(13) 0.26958(11) 0.0288(3) Uani 1 1 d . . . . .
C006 C 0.18614(16) 0.77031(13) 0.18555(12) 0.0303(3) Uani 1 1 d . . . . .
C007 C 0.42126(16) 0.56573(14) 0.31398(12) 0.0324(4) Uani 1 1 d . . . . .
C008 C 0.27088(16) 0.47192(13) 0.29481(12) 0.0309(3) Uani 1 1 d . . . . .
C009 C -0.00552(16) 0.75911(13) 0.30460(12) 0.0309(3) Uani 1 1 d . . . . .
C00A C 0.05308(17) 0.93628(13) 0.26145(13) 0.0348(4) Uani 1 1 d . . . . .
C00B C 0.09248(18) 0.73061(14) 0.45634(12) 0.0361(4) Uani 1 1 d . . . . .
H00B H 0.164927 0.753755 0.415382 0.043 Uiso 1 1 calc R U . . .
C00C C 0.33489(17) 0.38674(14) 0.35653(12) 0.0339(4) Uani 1 1 d . . . . .
H00C H 0.303114 0.326374 0.371847 0.041 Uiso 1 1 calc R U . . .
C00D C -0.00332(16) 0.71810(13) 0.39706(12) 0.0332(4) Uani 1 1 d . . . . .
C00E C 0.48336(17) 0.47950(15) 0.37567(12) 0.0357(4) Uani 1 1 d . . . . .
H00E H 0.554532 0.483772 0.404293 0.043 Uiso 1 1 calc R U . . .
C00F C -0.18970(17) 0.69363(14) 0.29814(14) 0.0392(4) Uani 1 1 d . . . . .
H00F H -0.253760 0.685229 0.264993 0.047 Uiso 1 1 calc R U . . .
C00G C 0.20299(17) 0.86610(13) 0.11756(13) 0.0346(4) Uani 1 1 d . . . . .
C00H C 0.44403(17) 0.38725(14) 0.39652(12) 0.0358(4) Uani 1 1 d . . . . .
C00I C -0.18673(17) 0.65174(15) 0.38799(14) 0.0414(4) Uani 1 1 d . . . . .
H00I H -0.247317 0.614158 0.415951 0.050 Uiso 1 1 calc R U . . .
C00J C -0.10108(16) 0.74810(13) 0.25451(13) 0.0341(4) Uani 1 1 d . . . . .
C00K C 0.16366(19) 0.62235(15) 0.51033(13) 0.0401(4) Uani 1 1 d . . . . .
H00A H 0.210206 0.563711 0.468116 0.060 Uiso 1 1 calc R U . . .
H00D H 0.094976 0.601964 0.555097 0.060 Uiso 1 1 calc R U . . .
H00G H 0.231386 0.632031 0.542362 0.060 Uiso 1 1 calc R U . . .
C00L C 0.1776(2) 0.85909(15) 0.02028(13) 0.0407(4) Uani 1 1 d . . . . .
H00H H 0.180919 0.925670 -0.017773 0.061 Uiso 1 1 calc R U . . .
H00J H 0.086932 0.853366 0.023185 0.061 Uiso 1 1 calc R U . . .
H00K H 0.248707 0.793757 -0.006503 0.061 Uiso 1 1 calc R U . . .
C00M C 0.15159(17) 0.46687(14) 0.25510(13) 0.0362(4) Uani 1 1 d . . . . .
H00L H 0.162339 0.487282 0.189124 0.054 Uiso 1 1 calc R U . . .
H00M H 0.065339 0.518460 0.284769 0.054 Uiso 1 1 calc R U . . .
H00N H 0.149695 0.391603 0.265631 0.054 Uiso 1 1 calc R U . . .
C00N C -0.09839(18) 0.99627(14) 0.29639(14) 0.0402(4) Uani 1 1 d . . . . .
H00O H -0.155598 0.985429 0.256117 0.060 Uiso 1 1 calc R U . . .
H00P H -0.115833 1.075421 0.296781 0.060 Uiso 1 1 calc R U . . .
H00Q H -0.121000 0.966478 0.358697 0.060 Uiso 1 1 calc R U . . .
C00O C -0.11567(18) 0.79501(15) 0.15659(13) 0.0385(4) Uani 1 1 d . . . . .
H00R H -0.059432 0.843776 0.140355 0.046 Uiso 1 1 calc R U . . .
C00P C 0.09145(18) 0.96910(13) 0.16030(13) 0.0371(4) Uani 1 1 d . . . . .
H00S H 0.127250 1.030343 0.154741 0.045 Uiso 1 1 calc R U . . .
H00T H 0.009592 0.993915 0.128392 0.045 Uiso 1 1 calc R U . . .
C00Q C 0.47334(18) 0.66094(15) 0.29248(14) 0.0389(4) Uani 1 1 d . . . . .
H00U H 0.508503 0.665677 0.227043 0.058 Uiso 1 1 calc R U . . .
H00V H 0.547387 0.648986 0.328353 0.058 Uiso 1 1 calc R U . . .
H00W H 0.397938 0.729981 0.308093 0.058 Uiso 1 1 calc R U . . .
C00R C -0.09539(18) 0.66461(14) 0.43719(13) 0.0386(4) Uani 1 1 d . . . . .
H00X H -0.094845 0.636689 0.499461 0.046 Uiso 1 1 calc R U . . .
C00S C 0.5193(2) 0.29036(16) 0.45795(14) 0.0442(4) Uani 1 1 d . . . . .
H00Y H 0.594582 0.236914 0.420728 0.066 Uiso 1 1 calc R U . . .
H00Z H 0.455378 0.254807 0.490792 0.066 Uiso 1 1 calc R U . . .
H010 H 0.556896 0.316533 0.502179 0.066 Uiso 1 1 calc R U . . .
C00U C 0.34838(18) 0.87067(15) 0.10891(14) 0.0415(4) Uani 1 1 d . . . . .
H011 H 0.416437 0.801492 0.086279 0.062 Uiso 1 1 calc R U . . .
H012 H 0.365901 0.880615 0.169046 0.062 Uiso 1 1 calc R U . . .
H013 H 0.355315 0.932807 0.065911 0.062 Uiso 1 1 calc R U . . .
C00W C 0.14323(19) 0.95919(15) 0.32096(14) 0.0415(4) Uani 1 1 d . . . . .
H016 H 0.239765 0.913843 0.303153 0.062 Uiso 1 1 calc R U . . .
H017 H 0.114630 0.940755 0.385561 0.062 Uiso 1 1 calc R U . . .
H018 H 0.132738 1.037578 0.312097 0.062 Uiso 1 1 calc R U . . .
C00Z C 0.0146(2) 0.81986(16) 0.52404(14) 0.0465(5) Uani 1 1 d . . . . .
H01D H -0.032864 0.889385 0.490385 0.070 Uiso 1 1 calc R U . . .
H01E H 0.079795 0.830810 0.557617 0.070 Uiso 1 1 calc R U . . .
H01F H -0.053021 0.796390 0.567374 0.070 Uiso 1 1 calc R U . . .
C010 C -0.0593(2) 0.70390(17) 0.08924(14) 0.0458(4) Uani 1 1 d . . . . .
H01G H -0.067746 0.737420 0.026642 0.069 Uiso 1 1 calc R U . . .
H01H H -0.111958 0.654139 0.103721 0.069 Uiso 1 1 calc R U . . .
H01I H 0.037678 0.661919 0.094312 0.069 Uiso 1 1 calc R U . . .
C011 C -0.2651(2) 0.86658(17) 0.14517(16) 0.0481(5) Uani 1 1 d . . . . .
H01J H -0.267095 0.907873 0.085102 0.072 Uiso 1 1 calc R U . . .
H01K H -0.303645 0.918539 0.193396 0.072 Uiso 1 1 calc R U . . .
H01L H -0.319692 0.818967 0.149733 0.072 Uiso 1 1 calc R U . . .
Li18 Li 0.5332(3) 0.4032(2) 0.0898(2) 0.0371(6) Uani 1 1 d . . . . .
B1 B 0.27714(17) 0.64751(14) 0.18207(13) 0.0287(4) Uani 1 1 d . . . . .
O1_1 O 0.4623(4) 0.2833(3) 0.1172(5) 0.0414(8) Uani 0.847(6) 1 d D U P A 1
C1_1 C 0.4923(5) 0.1906(4) 0.1843(3) 0.0429(9) Uani 0.847(6) 1 d D U P A 1
H1A_1 H 0.493984 0.214546 0.244322 0.052 Uiso 0.847(6) 1 calc R U P A 1
H1B_1 H 0.582653 0.133891 0.164805 0.052 Uiso 0.847(6) 1 calc R U P A 1
C2_1 C 0.3780(3) 0.1446(2) 0.1908(2) 0.0520(7) Uani 0.847(6) 1 d D U P A 1
H2A_1 H 0.299028 0.181278 0.236801 0.062 Uiso 0.847(6) 1 calc R U P A 1
H2B_1 H 0.410979 0.063841 0.206487 0.062 Uiso 0.847(6) 1 calc R U P A 1
C3_1 C 0.3404(4) 0.1723(3) 0.0945(2) 0.0548(8) Uani 0.847(6) 1 d D U P A 1
H3A_1 H 0.404172 0.116811 0.052342 0.066 Uiso 0.847(6) 1 calc R U P A 1
H3B_1 H 0.245065 0.176540 0.093829 0.066 Uiso 0.847(6) 1 calc R U P A 1
C4_1 C 0.3550(6) 0.2844(5) 0.0688(5) 0.0434(9) Uani 0.847(6) 1 d D U P A 1
H4A_1 H 0.380979 0.294976 0.001873 0.052 Uiso 0.847(6) 1 calc R U P A 1
H4B_1 H 0.267665 0.344578 0.088086 0.052 Uiso 0.847(6) 1 calc R U P A 1
O1_2 O 0.441(3) 0.2924(19) 0.123(3) 0.041(2) Uani 0.153(6) 1 d D U P A 2
C1_2 C 0.502(3) 0.184(2) 0.166(2) 0.045(3) Uani 0.153(6) 1 d D U P A 2
H1A_2 H 0.493617 0.187399 0.233068 0.053 Uiso 0.153(6) 1 calc R U P A 2
H1B_2 H 0.600703 0.151632 0.141290 0.053 Uiso 0.153(6) 1 calc R U P A 2
C2_2 C 0.4240(14) 0.1131(10) 0.1456(14) 0.048(2) Uani 0.153(6) 1 d D U P A 2
H2A_2 H 0.472660 0.069216 0.092252 0.058 Uiso 0.153(6) 1 calc R U P A 2
H2B_2 H 0.409326 0.062928 0.199229 0.058 Uiso 0.153(6) 1 calc R U P A 2
C3_2 C 0.2906(14) 0.2007(12) 0.1251(14) 0.048(2) Uani 0.153(6) 1 d D U P A 2
H3A_2 H 0.228622 0.227590 0.182105 0.058 Uiso 0.153(6) 1 calc R U P A 2
H3B_2 H 0.242861 0.172933 0.087918 0.058 Uiso 0.153(6) 1 calc R U P A 2
C4_2 C 0.339(4) 0.291(3) 0.071(3) 0.044(3) Uani 0.153(6) 1 d D U P A 2
H4A_2 H 0.379307 0.271966 0.007542 0.052 Uiso 0.153(6) 1 calc R U P A 2
H4B_2 H 0.262383 0.363304 0.070047 0.052 Uiso 0.153(6) 1 calc R U P A 2
O1_3 O 0.6876(16) 0.3796(14) 0.1520(19) 0.0425(12) Uani 0.690(11) 1 d D U P A 1
C1_3 C 0.7641(7) 0.4533(6) 0.1210(6) 0.0461(14) Uani 0.690(11) 1 d D U P A 1
H1A_3 H 0.702657 0.531745 0.122691 0.055 Uiso 0.690(11) 1 calc R U P A 1
H1B_3 H 0.813235 0.439572 0.058051 0.055 Uiso 0.690(11) 1 calc R U P A 1
C2_3 C 0.8654(7) 0.4234(4) 0.1906(5) 0.0619(13) Uani 0.690(11) 1 d D U P A 1
H2A_3 H 0.820347 0.455534 0.249905 0.074 Uiso 0.690(11) 1 calc R U P A 1
H2B_3 H 0.945415 0.446476 0.166901 0.074 Uiso 0.690(11) 1 calc R U P A 1
C3_3 C 0.9063(5) 0.2952(3) 0.1983(4) 0.0474(11) Uani 0.690(11) 1 d D U P A 1
H3A_3 H 0.962439 0.261616 0.141691 0.057 Uiso 0.690(11) 1 calc R U P A 1
H3B_3 H 0.954850 0.259867 0.251579 0.057 Uiso 0.690(11) 1 calc R U P A 1
C4_3 C 0.7626(10) 0.2916(9) 0.2117(8) 0.0476(15) Uani 0.690(11) 1 d D U P A 1
H4A_3 H 0.765017 0.219509 0.195707 0.057 Uiso 0.690(11) 1 calc R U P A 1
H4B_3 H 0.719378 0.302438 0.276207 0.057 Uiso 0.690(11) 1 calc R U P A 1
O1_4 O 0.686(4) 0.383(3) 0.153(4) 0.043(2) Uani 0.310(11) 1 d D U P A 2
C1_4 C 0.7514(15) 0.4644(15) 0.1344(15) 0.048(2) Uani 0.310(11) 1 d D U P A 2
H1A_4 H 0.703592 0.525706 0.175081 0.058 Uiso 0.310(11) 1 calc R U P A 2
H1B_4 H 0.748991 0.495225 0.070034 0.058 Uiso 0.310(11) 1 calc R U P A 2
C2_4 C 0.9005(9) 0.4054(8) 0.1525(8) 0.0499(18) Uani 0.310(11) 1 d D U P A 2
H2A_4 H 0.962144 0.374076 0.096607 0.060 Uiso 0.310(11) 1 calc R U P A 2
H2B_4 H 0.935900 0.455223 0.176621 0.060 Uiso 0.310(11) 1 calc R U P A 2
C3_4 C 0.8832(14) 0.3157(11) 0.2239(9) 0.056(2) Uani 0.310(11) 1 d D U P A 2
H3A_4 H 0.968778 0.250026 0.220866 0.067 Uiso 0.310(11) 1 calc R U P A 2
H3B_4 H 0.861869 0.342619 0.285958 0.067 Uiso 0.310(11) 1 calc R U P A 2
C4_4 C 0.766(2) 0.2866(19) 0.2035(19) 0.045(2) Uani 0.310(11) 1 d D U P A 2
H4A_4 H 0.801263 0.221414 0.166555 0.054 Uiso 0.310(11) 1 calc R U P A 2
H4B_4 H 0.710694 0.270323 0.260841 0.054 Uiso 0.310(11) 1 calc R U P A 2

loop_
_atom_site_aniso_label
_atom_site_aniso_U_11
_atom_site_aniso_U_22
_atom_site_aniso_U_33
_atom_site_aniso_U_23
_atom_site_aniso_U_13
_atom_site_aniso_U_12
S001 0.0338(2) 0.0273(2) 0.0383(2) -0.00226(16) -0.00174(17) -0.00657(16)
N004 0.0259(6) 0.0233(6) 0.0410(8) -0.0011(5) -0.0022(6) -0.0093(5)
C005 0.0236(7) 0.0249(7) 0.0363(8) -0.0029(6) -0.0015(6) -0.0077(6)
C006 0.0253(7) 0.0265(8) 0.0400(9) -0.0005(6) -0.0043(6) -0.0112(6)
C007 0.0263(7) 0.0313(8) 0.0395(9) -0.0024(7) -0.0029(6) -0.0108(6)
C008 0.0273(8) 0.0257(7) 0.0389(9) -0.0037(6) -0.0009(6) -0.0095(6)
C009 0.0243(7) 0.0229(7) 0.0428(9) -0.0007(6) -0.0015(6) -0.0074(6)
C00A 0.0329(8) 0.0229(8) 0.0463(10) -0.0025(7) -0.0011(7) -0.0092(6)
C00B 0.0334(8) 0.0314(8) 0.0405(9) -0.0025(7) -0.0034(7) -0.0090(7)
C00C 0.0307(8) 0.0270(8) 0.0412(9) -0.0011(7) -0.0003(7) -0.0098(6)
C00D 0.0271(8) 0.0254(7) 0.0422(9) -0.0008(6) -0.0010(7) -0.0061(6)
C00E 0.0268(8) 0.0366(9) 0.0426(9) -0.0021(7) -0.0067(7) -0.0093(7)
C00F 0.0265(8) 0.0343(9) 0.0581(11) 0.0053(8) -0.0089(7) -0.0136(7)
C00G 0.0304(8) 0.0251(8) 0.0466(10) 0.0015(7) -0.0017(7) -0.0109(6)
C00H 0.0295(8) 0.0333(8) 0.0394(9) 0.0011(7) -0.0042(7) -0.0068(7)
C00I 0.0284(8) 0.0336(9) 0.0594(12) 0.0064(8) -0.0009(8) -0.0135(7)
C00J 0.0250(7) 0.0273(8) 0.0473(10) 0.0028(7) -0.0060(7) -0.0075(6)
C00K 0.0371(9) 0.0366(9) 0.0423(10) -0.0012(7) -0.0047(7) -0.0090(7)
C00L 0.0416(10) 0.0315(9) 0.0424(10) 0.0041(7) -0.0027(8) -0.0091(7)
C00M 0.0325(8) 0.0293(8) 0.0501(10) -0.0012(7) -0.0072(7) -0.0146(7)
C00N 0.0355(9) 0.0262(8) 0.0520(11) -0.0027(7) 0.0001(8) -0.0060(7)
C00O 0.0306(8) 0.0349(9) 0.0509(11) 0.0054(8) -0.0109(7) -0.0131(7)
C00P 0.0353(9) 0.0238(8) 0.0501(10) 0.0008(7) -0.0018(7) -0.0109(7)
C00Q 0.0319(8) 0.0404(9) 0.0504(10) 0.0017(8) -0.0109(7) -0.0191(7)
C00R 0.0310(8) 0.0324(8) 0.0466(10) 0.0029(7) 0.0008(7) -0.0095(7)
C00S 0.0391(9) 0.0397(10) 0.0470(10) 0.0059(8) -0.0077(8) -0.0085(8)
C00U 0.0348(9) 0.0306(8) 0.0577(11) 0.0010(8) 0.0027(8) -0.0160(7)
C00W 0.0411(10) 0.0290(8) 0.0558(11) -0.0086(8) -0.0025(8) -0.0141(7)
C00Z 0.0503(11) 0.0377(10) 0.0459(11) -0.0065(8) -0.0048(9) -0.0086(8)
C010 0.0447(10) 0.0437(10) 0.0517(11) 0.0022(9) -0.0161(9) -0.0164(8)
C011 0.0365(10) 0.0412(10) 0.0675(13) 0.0092(9) -0.0199(9) -0.0135(8)
Li18 0.0309(14) 0.0286(14) 0.0522(18) 0.0029(12) -0.0081(12) -0.0119(11)
B1 0.0235(8) 0.0253(8) 0.0389(10) -0.0017(7) -0.0044(7) -0.0107(7)
O1_1 0.0374(18) 0.0314(11) 0.0582(15) 0.0020(11) -0.0057(16) -0.0175(11)
C1_1 0.0430(14) 0.0304(12) 0.054(2) 0.0011(12) -0.0002(13) -0.0154(11)
C2_1 0.0493(14) 0.0395(13) 0.0696(17) 0.0016(12) 0.0018(13) -0.0251(11)
C3_1 0.0492(17) 0.0502(16) 0.0737(18) -0.0084(13) -0.0010(13) -0.0299(13)
C4_1 0.0333(19) 0.0407(14) 0.0567(15) -0.0086(12) -0.0014(15) -0.0143(13)
O1_2 0.034(4) 0.035(4) 0.060(4) 0.001(4) -0.003(4) -0.021(3)
C1_2 0.039(4) 0.036(4) 0.064(5) -0.001(4) -0.005(4) -0.021(3)
C2_2 0.041(4) 0.040(4) 0.071(5) -0.003(4) -0.001(4) -0.026(3)
C3_2 0.038(4) 0.041(4) 0.073(5) -0.008(4) 0.002(4) -0.026(3)
C4_2 0.035(4) 0.041(4) 0.063(4) -0.005(4) -0.003(4) -0.024(4)
O1_3 0.0355(17) 0.038(2) 0.055(2) 0.009(2) -0.0156(17) -0.0143(16)
C1_3 0.045(2) 0.0301(19) 0.068(3) 0.0033(18) -0.0233(18) -0.0144(15)
C2_3 0.067(3) 0.0480(19) 0.086(3) 0.009(2) -0.042(2) -0.0279(18)
C3_3 0.0373(18) 0.0387(17) 0.067(3) 0.0050(16) -0.0189(17) -0.0116(14)
C4_3 0.0381(19) 0.047(2) 0.052(3) 0.014(2) -0.0135(19) -0.0115(17)
O1_4 0.038(4) 0.037(4) 0.057(4) 0.006(4) -0.017(4) -0.016(3)
C1_4 0.047(3) 0.040(4) 0.071(4) 0.006(3) -0.026(3) -0.024(3)
C2_4 0.042(3) 0.045(3) 0.064(4) -0.002(3) -0.013(3) -0.016(2)
C3_4 0.049(4) 0.056(4) 0.065(4) 0.009(3) -0.028(3) -0.017(3)
C4_4 0.042(4) 0.041(3) 0.053(4) 0.005(3) -0.015(3) -0.015(3)

loop_
_atom_type_symbol
_atom_type_description
_atom_type_scat_dispersion_real
_atom_type_scat_dispersion_imag
_atom_type_scat_source
C C 0.0181 0.0091 'International Tables Vol C Tables 4.2.6.8 and 6.1.1.4'
H H 0.0000 0.0000 'International Tables Vol C Tables 4.2.6.8 and 6.1.1.4'
Li Li 0.0008 0.0003 'International Tables Vol C Tables 4.2.6.8 and 6.1.1.4'
B B 0.0090 0.0039 'International Tables Vol C Tables 4.2.6.8 and 6.1.1.4'
N N 0.0311 0.0180 'International Tables Vol C Tables 4.2.6.8 and 6.1.1.4'
O O 0.0492 0.0322 'International Tables Vol C Tables 4.2.6.8 and 6.1.1.4'
S S 0.3331 0.5567 'International Tables Vol C Tables 4.2.6.8 and 6.1.1.4'

loop_
_exptl_crystal_face_index_h
_exptl_crystal_face_index_k
_exptl_crystal_face_index_l
_exptl_crystal_face_perp_dist
0 1 -1 0.0607
0 -1 1 0.0340
2 2 1 0.0727
-2 -2 -1 0.0455
-2 -2 1 0.0296
2 1 0 0.0701
0 0 -1 0.0740
2 1 2 0.0590
-2 -1 -2 0.0598
0 -1 2 0.0321
-2 0 1 0.0641
2 0 1 0.0563
-2 0 -1 0.0642
-2 1 1 0.0711
0 -1 -2 0.0827
0 1 1 0.0636
1 1 2 0.0539
0 2 1 0.0583
0 -2 -1 0.0714
-1 -1 -2 0.0447

loop_
_geom_angle_atom_site_label_1
_geom_angle_atom_site_label_2
_geom_angle_atom_site_label_3
_geom_angle
_geom_angle_site_symmetry_1
_geom_angle_site_symmetry_3
_geom_angle_publ_flag
B1 S001 Li18 116.42(10) . . ?
B1 S001 Li18 154.31(9) . 2_665 ?
Li18 S001 Li18 88.15(10) . 2_665 ?
C006 N004 C009 121.23(13) . . ?
C006 N004 C00A 112.26(12) . . ?
C009 N004 C00A 122.21(13) . . ?
C008 C005 C007 116.53(15) . . ?
C008 C005 B1 124.60(15) . . ?
C007 C005 B1 117.57(13) . . ?
N004 C006 B1 123.92(14) . . ?
N004 C006 C00G 108.89(13) . . ?
B1 C006 C00G 126.53(14) . . ?
C00E C007 C005 121.20(15) . . ?
C00E C007 C00Q 118.55(15) . . ?
C005 C007 C00Q 120.22(15) . . ?
C00C C008 C005 121.03(15) . . ?
C00C C008 C00M 119.24(14) . . ?
C005 C008 C00M 119.73(15) . . ?
C00D C009 C00J 120.20(15) . . ?
C00D C009 N004 120.99(15) . . ?
C00J C009 N004 118.80(15) . . ?
N004 C00A C00N 112.44(13) . . ?
N004 C00A C00P 101.48(13) . . ?
C00N C00A C00P 112.21(15) . . ?
N004 C00A C00W 110.35(14) . . ?
C00N C00A C00W 109.55(15) . . ?
C00P C00A C00W 110.61(14) . . ?
C00D C00B C00K 112.22(14) . . ?
C00D C00B C00Z 111.11(15) . . ?
C00K C00B C00Z 108.64(15) . . ?
C00D C00B H00B 108.3 . . ?
C00K C00B H00B 108.3 . . ?
C00Z C00B H00B 108.3 . . ?
C00H C00C C008 122.04(15) . . ?
C00H C00C H00C 119.0 . . ?
C008 C00C H00C 119.0 . . ?
C00R C00D C009 118.65(16) . . ?
C00R C00D C00B 118.06(16) . . ?
C009 C00D C00B 123.28(15) . . ?
C00H C00E C007 121.81(16) . . ?
C00H C00E H00E 119.1 . . ?
C007 C00E H00E 119.1 . . ?
C00I C00F C00J 121.72(17) . . ?
C00I C00F H00F 119.1 . . ?
C00J C00F H00F 119.1 . . ?
C00L C00G C00U 107.03(15) . . ?
C00L C00G C006 113.57(14) . . ?
C00U C00G C006 111.52(14) . . ?
C00L C00G C00P 109.86(15) . . ?
C00U C00G C00P 112.04(14) . . ?
C006 C00G C00P 102.91(13) . . ?
C00E C00H C00C 117.24(15) . . ?
C00E C00H C00S 121.29(16) . . ?
C00C C00H C00S 121.45(16) . . ?
C00F C00I C00R 119.69(16) . . ?
C00F C00I H00I 120.2 . . ?
C00R C00I H00I 120.2 . . ?
C00F C00J C009 118.44(17) . . ?
C00F C00J C00O 117.84(16) . . ?
C009 C00J C00O 123.70(15) . . ?
C00B C00K H00A 109.5 . . ?
C00B C00K H00D 109.5 . . ?
H00A C00K H00D 109.5 . . ?
C00B C00K H00G 109.5 . . ?
H00A C00K H00G 109.5 . . ?
H00D C00K H00G 109.5 . . ?
C00G C00L H00H 109.5 . . ?
C00G C00L H00J 109.5 . . ?
H00H C00L H00J 109.5 . . ?
C00G C00L H00K 109.5 . . ?
H00H C00L H00K 109.5 . . ?
H00J C00L H00K 109.5 . . ?
C008 C00M H00L 109.5 . . ?
C008 C00M H00M 109.5 . . ?
H00L C00M H00M 109.5 . . ?
C008 C00M H00N 109.5 . . ?
H00L C00M H00N 109.5 . . ?
H00M C00M H00N 109.5 . . ?
C00A C00N H00O 109.5 . . ?
C00A C00N H00P 109.5 . . ?
H00O C00N H00P 109.5 . . ?
C00A C00N H00Q 109.5 . . ?
H00O C00N H00Q 109.5 . . ?
H00P C00N H00Q 109.5 . . ?
C00J C00O C010 111.80(15) . . ?
C00J C00O C011 112.22(16) . . ?
C010 C00O C011 110.21(16) . . ?
C00J C00O H00R 107.5 . . ?
C010 C00O H00R 107.5 . . ?
C011 C00O H00R 107.5 . . ?
C00A C00P C00G 107.44(13) . . ?
C00A C00P H00S 110.2 . . ?
C00G C00P H00S 110.2 . . ?
C00A C00P H00T 110.2 . . ?
C00G C00P H00T 110.2 . . ?
H00S C00P H00T 108.5 . . ?
C007 C00Q H00U 109.5 . . ?
C007 C00Q H00V 109.5 . . ?
H00U C00Q H00V 109.5 . . ?
C007 C00Q H00W 109.5 . . ?
H00U C00Q H00W 109.5 . . ?
H00V C00Q H00W 109.5 . . ?
C00I C00R C00D 121.27(18) . . ?
C00I C00R H00X 119.4 . . ?
C00D C00R H00X 119.4 . . ?
C00H C00S H00Y 109.5 . . ?
C00H C00S H00Z 109.5 . . ?
H00Y C00S H00Z 109.5 . . ?
C00H C00S H010 109.5 . . ?
H00Y C00S H010 109.5 . . ?
H00Z C00S H010 109.5 . . ?
C00G C00U H011 109.5 . . ?
C00G C00U H012 109.5 . . ?
H011 C00U H012 109.5 . . ?
C00G C00U H013 109.5 . . ?
H011 C00U H013 109.5 . . ?
H012 C00U H013 109.5 . . ?
C00A C00W H016 109.5 . . ?
C00A C00W H017 109.5 . . ?
H016 C00W H017 109.5 . . ?
C00A C00W H018 109.5 . . ?
H016 C00W H018 109.5 . . ?
H017 C00W H018 109.5 . . ?
C00B C00Z H01D 109.5 . . ?
C00B C00Z H01E 109.5 . . ?
H01D C00Z H01E 109.5 . . ?
C00B C00Z H01F 109.5 . . ?
H01D C00Z H01F 109.5 . . ?
H01E C00Z H01F 109.5 . . ?
C00O C010 H01G 109.5 . . ?
C00O C010 H01H 109.5 . . ?
H01G C010 H01H 109.5 . . ?
C00O C010 H01I 109.5 . . ?
H01G C010 H01I 109.5 . . ?
H01H C010 H01I 109.5 . . ?
C00O C011 H01J 109.5 . . ?
C00O C011 H01K 109.5 . . ?
H01J C011 H01K 109.5 . . ?
C00O C011 H01L 109.5 . . ?
H01J C011 H01L 109.5 . . ?
H01K C011 H01L 109.5 . . ?
O1_3 Li18 O1_1 112.5(4) . . ?
O1_4 Li18 O1_2 116.3(12) . . ?
O1_3 Li18 S001 117.0(6) . . ?
O1_4 Li18 S001 115.7(14) . . ?
O1_1 Li18 S001 118.36(18) . . ?
O1_2 Li18 S001 112.5(8) . . ?
O1_3 Li18 S001 104.4(8) . 2_665 ?
O1_1 Li18 S001 109.3(3) . 2_665 ?
S001 Li18 S001 91.85(10) . 2_665 ?
O1_3 Li18 Li18 120.1(4) . 2_665 ?
O1_4 Li18 Li18 119.5(9) . 2_665 ?
O1_1 Li18 Li18 125.2(3) . 2_665 ?
O1_2 Li18 Li18 123.5(11) . 2_665 ?
S001 Li18 Li18 47.19(7) . 2_665 ?
S001 Li18 Li18 44.66(8) 2_665 2_665 ?
C006 B1 C005 125.00(15) . . ?
C006 B1 S001 122.12(13) . . ?
C005 B1 S001 112.36(11) . . ?
C1_1 O1_1 C4_1 110.3(3) . . ?
C1_1 O1_1 Li18 130.9(4) . . ?
C4_1 O1_1 Li18 118.7(4) . . ?
O1_1 C1_1 C2_1 105.9(3) . . ?
O1_1 C1_1 H1A_1 110.6 . . ?
C2_1 C1_1 H1A_1 110.6 . . ?
O1_1 C1_1 H1B_1 110.6 . . ?
C2_1 C1_1 H1B_1 110.6 . . ?
H1A_1 C1_1 H1B_1 108.7 . . ?
C1_1 C2_1 C3_1 101.9(2) . . ?
C1_1 C2_1 H2A_1 111.4 . . ?
C3_1 C2_1 H2A_1 111.4 . . ?
C1_1 C2_1 H2B_1 111.4 . . ?
C3_1 C2_1 H2B_1 111.4 . . ?
H2A_1 C2_1 H2B_1 109.2 . . ?
C4_1 C3_1 C2_1 102.8(3) . . ?
C4_1 C3_1 H3A_1 111.2 . . ?
C2_1 C3_1 H3A_1 111.2 . . ?
C4_1 C3_1 H3B_1 111.2 . . ?
C2_1 C3_1 H3B_1 111.2 . . ?
H3A_1 C3_1 H3B_1 109.1 . . ?
O1_1 C4_1 C3_1 105.0(3) . . ?
O1_1 C4_1 H4A_1 110.7 . . ?
C3_1 C4_1 H4A_1 110.7 . . ?
O1_1 C4_1 H4B_1 110.7 . . ?
C3_1 C4_1 H4B_1 110.7 . . ?
H4A_1 C4_1 H4B_1 108.8 . . ?
C1_2 O1_2 C4_2 109.1(15) . . ?
C1_2 O1_2 Li18 124.8(17) . . ?
C4_2 O1_2 Li18 121(2) . . ?
O1_2 C1_2 C2_2 106.8(13) . . ?
O1_2 C1_2 H1A_2 110.4 . . ?
C2_2 C1_2 H1A_2 110.4 . . ?
O1_2 C1_2 H1B_2 110.4 . . ?
C2_2 C1_2 H1B_2 110.4 . . ?
H1A_2 C1_2 H1B_2 108.6 . . ?
C3_2 C2_2 C1_2 101.2(12) . . ?
C3_2 C2_2 H2A_2 111.5 . . ?
C1_2 C2_2 H2A_2 111.5 . . ?
C3_2 C2_2 H2B_2 111.5 . . ?
C1_2 C2_2 H2B_2 111.5 . . ?
H2A_2 C2_2 H2B_2 109.3 . . ?
C2_2 C3_2 C4_2 102.2(14) . . ?
C2_2 C3_2 H3A_2 111.3 . . ?
C4_2 C3_2 H3A_2 111.3 . . ?
C2_2 C3_2 H3B_2 111.3 . . ?
C4_2 C3_2 H3B_2 111.3 . . ?
H3A_2 C3_2 H3B_2 109.2 . . ?
O1_2 C4_2 C3_2 101.9(15) . . ?
O1_2 C4_2 H4A_2 111.4 . . ?
C3_2 C4_2 H4A_2 111.4 . . ?
O1_2 C4_2 H4B_2 111.4 . . ?
C3_2 C4_2 H4B_2 111.4 . . ?
H4A_2 C4_2 H4B_2 109.3 . . ?
C4_3 O1_3 C1_3 109.2(6) . . ?
C4_3 O1_3 Li18 133.8(7) . . ?
C1_3 O1_3 Li18 115.7(8) . . ?
O1_3 C1_3 C2_3 102.7(7) . . ?
O1_3 C1_3 H1A_3 111.2 . . ?
C2_3 C1_3 H1A_3 111.2 . . ?
O1_3 C1_3 H1B_3 111.2 . . ?
C2_3 C1_3 H1B_3 111.2 . . ?
H1A_3 C1_3 H1B_3 109.1 . . ?
C1_3 C2_3 C3_3 99.2(5) . . ?
C1_3 C2_3 H2A_3 111.9 . . ?
C3_3 C2_3 H2A_3 111.9 . . ?
C1_3 C2_3 H2B_3 111.9 . . ?
C3_3 C2_3 H2B_3 111.9 . . ?
H2A_3 C2_3 H2B_3 109.6 . . ?
C4_3 C3_3 C2_3 97.5(6) . . ?
C4_3 C3_3 H3A_3 112.3 . . ?
C2_3 C3_3 H3A_3 112.3 . . ?
C4_3 C3_3 H3B_3 112.3 . . ?
C2_3 C3_3 H3B_3 112.3 . . ?
H3A_3 C3_3 H3B_3 109.9 . . ?
O1_3 C4_3 C3_3 106.0(7) . . ?
O1_3 C4_3 H4A_3 110.5 . . ?
C3_3 C4_3 H4A_3 110.5 . . ?
O1_3 C4_3 H4B_3 110.5 . . ?
C3_3 C4_3 H4B_3 110.5 . . ?
H4A_3 C4_3 H4B_3 108.7 . . ?
C4_4 O1_4 C1_4 111.1(13) . . ?
C4_4 O1_4 Li18 129.5(19) . . ?
C1_4 O1_4 Li18 118.2(16) . . ?
O1_4 C1_4 C2_4 106.6(13) . . ?
O1_4 C1_4 H1A_4 110.4 . . ?
C2_4 C1_4 H1A_4 110.4 . . ?
O1_4 C1_4 H1B_4 110.4 . . ?
C2_4 C1_4 H1B_4 110.4 . . ?
H1A_4 C1_4 H1B_4 108.6 . . ?
C3_4 C2_4 C1_4 100.3(10) . . ?
C3_4 C2_4 H2A_4 111.7 . . ?
C1_4 C2_4 H2A_4 111.7 . . ?
C3_4 C2_4 H2B_4 111.7 . . ?
C1_4 C2_4 H2B_4 111.7 . . ?
H2A_4 C2_4 H2B_4 109.5 . . ?
C4_4 C3_4 C2_4 107.1(11) . . ?
C4_4 C3_4 H3A_4 110.3 . . ?
C2_4 C3_4 H3A_4 110.3 . . ?
C4_4 C3_4 H3B_4 110.3 . . ?
C2_4 C3_4 H3B_4 110.3 . . ?
H3A_4 C3_4 H3B_4 108.6 . . ?
O1_4 C4_4 C3_4 104.7(13) . . ?
O1_4 C4_4 H4A_4 110.8 . . ?
C3_4 C4_4 H4A_4 110.8 . . ?
O1_4 C4_4 H4B_4 110.8 . . ?
C3_4 C4_4 H4B_4 110.8 . . ?
H4A_4 C4_4 H4B_4 108.9 . . ?

loop_
_geom_bond_atom_site_label_1
_geom_bond_atom_site_label_2
_geom_bond_distance
_geom_bond_site_symmetry_2
_geom_bond_publ_flag
S001 B1 1.8039(19) . ?
S001 Li18 2.395(3) . ?
S001 Li18 2.500(3) 2_665 ?
N004 C006 1.393(2) . ?
N004 C009 1.4435(19) . ?
N004 C00A 1.500(2) . ?
C005 C008 1.413(2) . ?
C005 C007 1.414(2) . ?
C005 B1 1.597(2) . ?
C006 B1 1.537(2) . ?
C006 C00G 1.542(2) . ?
C007 C00E 1.393(2) . ?
C007 C00Q 1.509(2) . ?
C008 C00C 1.392(2) . ?
C008 C00M 1.510(2) . ?
C009 C00D 1.410(2) . ?
C009 C00J 1.415(2) . ?
C00A C00N 1.526(2) . ?
C00A C00P 1.533(2) . ?
C00A C00W 1.538(3) . ?
C00B C00D 1.520(2) . ?
C00B C00K 1.530(2) . ?
C00B C00Z 1.534(3) . ?
C00B H00B 1.0000 . ?
C00C C00H 1.392(3) . ?
C00C H00C 0.9500 . ?
C00D C00R 1.402(2) . ?
C00E C00H 1.392(2) . ?
C00E H00E 0.9500 . ?
C00F C00I 1.377(3) . ?
C00F C00J 1.396(2) . ?
C00F H00F 0.9500 . ?
C00G C00L 1.540(3) . ?
C00G C00U 1.540(2) . ?
C00G C00P 1.546(2) . ?
C00H C00S 1.511(2) . ?
C00I C00R 1.379(3) . ?
C00I H00I 0.9500 . ?
C00J C00O 1.516(3) . ?
C00K H00A 0.9800 . ?
C00K H00D 0.9800 . ?
C00K H00G 0.9800 . ?
C00L H00H 0.9800 . ?
C00L H00J 0.9800 . ?
C00L H00K 0.9800 . ?
C00M H00L 0.9800 . ?
C00M H00M 0.9800 . ?
C00M H00N 0.9800 . ?
C00N H00O 0.9800 . ?
C00N H00P 0.9800 . ?
C00N H00Q 0.9800 . ?
C00O C010 1.533(3) . ?
C00O C011 1.537(2) . ?
C00O H00R 1.0000 . ?
C00P H00S 0.9900 . ?
C00P H00T 0.9900 . ?
C00Q H00U 0.9800 . ?
C00Q H00V 0.9800 . ?
C00Q H00W 0.9800 . ?
C00R H00X 0.9500 . ?
C00S H00Y 0.9800 . ?
C00S H00Z 0.9800 . ?
C00S H010 0.9800 . ?
C00U H011 0.9800 . ?
C00U H012 0.9800 . ?
C00U H013 0.9800 . ?
C00W H016 0.9800 . ?
C00W H017 0.9800 . ?
C00W H018 0.9800 . ?
C00Z H01D 0.9800 . ?
C00Z H01E 0.9800 . ?
C00Z H01F 0.9800 . ?
C010 H01G 0.9800 . ?
C010 H01H 0.9800 . ?
C010 H01I 0.9800 . ?
C011 H01J 0.9800 . ?
C011 H01K 0.9800 . ?
C011 H01L 0.9800 . ?
Li18 O1_3 1.927(11) . ?
Li18 O1_4 1.93(2) . ?
Li18 O1_1 1.936(5) . ?
Li18 O1_2 1.99(2) . ?
Li18 Li18 3.405(6) 2_665 ?
O1_1 C1_1 1.440(4) . ?
O1_1 C4_1 1.443(4) . ?
C1_1 C2_1 1.515(4) . ?
C1_1 H1A_1 0.9900 . ?
C1_1 H1B_1 0.9900 . ?
C2_1 C3_1 1.519(4) . ?
C2_1 H2A_1 0.9900 . ?
C2_1 H2B_1 0.9900 . ?
C3_1 C4_1 1.517(5) . ?
C3_1 H3A_1 0.9900 . ?
C3_1 H3B_1 0.9900 . ?
C4_1 H4A_1 0.9900 . ?
C4_1 H4B_1 0.9900 . ?
O1_2 C1_2 1.440(15) . ?
O1_2 C4_2 1.442(15) . ?
C1_2 C2_2 1.530(14) . ?
C1_2 H1A_2 0.9900 . ?
C1_2 H1B_2 0.9900 . ?
C2_2 C3_2 1.504(13) . ?
C2_2 H2A_2 0.9900 . ?
C2_2 H2B_2 0.9900 . ?
C3_2 C4_2 1.528(15) . ?
C3_2 H3A_2 0.9900 . ?
C3_2 H3B_2 0.9900 . ?
C4_2 H4A_2 0.9900 . ?
C4_2 H4B_2 0.9900 . ?
O1_3 C4_3 1.432(7) . ?
O1_3 C1_3 1.452(7) . ?
C1_3 C2_3 1.536(7) . ?
C1_3 H1A_3 0.9900 . ?
C1_3 H1B_3 0.9900 . ?
C2_3 C3_3 1.559(6) . ?
C2_3 H2A_3 0.9900 . ?
C2_3 H2B_3 0.9900 . ?
C3_3 C4_3 1.511(7) . ?
C3_3 H3A_3 0.9900 . ?
C3_3 H3B_3 0.9900 . ?
C4_3 H4A_3 0.9900 . ?
C4_3 H4B_3 0.9900 . ?
O1_4 C4_4 1.433(13) . ?
O1_4 C1_4 1.441(13) . ?
C1_4 C2_4 1.534(13) . ?
C1_4 H1A_4 0.9900 . ?
C1_4 H1B_4 0.9900 . ?
C2_4 C3_4 1.512(12) . ?
C2_4 H2A_4 0.9900 . ?
C2_4 H2B_4 0.9900 . ?
C3_4 C4_4 1.508(13) . ?
C3_4 H3A_4 0.9900 . ?
C3_4 H3B_4 0.9900 . ?
C4_4 H4A_4 0.9900 . ?
C4_4 H4B_4 0.9900 . ?

loop_
_geom_torsion_atom_site_label_1
_geom_torsion_atom_site_label_2
_geom_torsion_atom_site_label_3
_geom_torsion_atom_site_label_4
_geom_torsion
_geom_torsion_site_symmetry_1
_geom_torsion_site_symmetry_2
_geom_torsion_site_symmetry_3
_geom_torsion_site_symmetry_4
_geom_torsion_publ_flag
C009 N004 C006 B1 -44.5(2) . . . . ?
C00A N004 C006 B1 158.35(15) . . . . ?
C009 N004 C006 C00G 144.36(15) . . . . ?
C00A N004 C006 C00G -12.83(18) . . . . ?
C008 C005 C007 C00E 3.3(2) . . . . ?
B1 C005 C007 C00E -164.33(15) . . . . ?
C008 C005 C007 C00Q -179.02(15) . . . . ?
B1 C005 C007 C00Q 13.4(2) . . . . ?
C007 C005 C008 C00C -3.4(2) . . . . ?
B1 C005 C008 C00C 163.23(15) . . . . ?
C007 C005 C008 C00M 176.02(15) . . . . ?
B1 C005 C008 C00M -17.4(2) . . . . ?
C006 N004 C009 C00D 116.60(18) . . . . ?
C00A N004 C009 C00D -88.49(19) . . . . ?
C006 N004 C009 C00J -64.2(2) . . . . ?
C00A N004 C009 C00J 90.69(19) . . . . ?
C006 N004 C00A C00N 144.43(15) . . . . ?
C009 N004 C00A C00N -12.5(2) . . . . ?
C006 N004 C00A C00P 24.35(17) . . . . ?
C009 N004 C00A C00P -132.58(16) . . . . ?
C006 N004 C00A C00W -92.93(17) . . . . ?
C009 N004 C00A C00W 110.14(17) . . . . ?
C005 C008 C00C C00H 0.3(3) . . . . ?
C00M C008 C00C C00H -179.09(16) . . . . ?
C00J C009 C00D C00R 1.3(2) . . . . ?
N004 C009 C00D C00R -179.54(14) . . . . ?
C00J C009 C00D C00B -177.63(15) . . . . ?
N004 C009 C00D C00B 1.5(2) . . . . ?
C00K C00B C00D C00R 47.7(2) . . . . ?
C00Z C00B C00D C00R -74.2(2) . . . . ?
C00K C00B C00D C009 -133.38(16) . . . . ?
C00Z C00B C00D C009 104.76(19) . . . . ?
C005 C007 C00E C00H -0.1(3) . . . . ?
C00Q C007 C00E C00H -177.81(17) . . . . ?
N004 C006 C00G C00L -123.19(15) . . . . ?
B1 C006 C00G C00L 65.9(2) . . . . ?
N004 C006 C00G C00U 115.78(16) . . . . ?
B1 C006 C00G C00U -55.1(2) . . . . ?
N004 C006 C00G C00P -4.49(18) . . . . ?
B1 C006 C00G C00P -175.38(16) . . . . ?
C007 C00E C00H C00C -3.1(3) . . . . ?
C007 C00E C00H C00S 175.30(17) . . . . ?
C008 C00C C00H C00E 2.9(3) . . . . ?
C008 C00C C00H C00S -175.42(16) . . . . ?
C00J C00F C00I C00R 0.8(3) . . . . ?
C00I C00F C00J C009 0.5(3) . . . . ?
C00I C00F C00J C00O -177.80(16) . . . . ?
C00D C009 C00J C00F -1.6(2) . . . . ?
N004 C009 C00J C00F 179.25(14) . . . . ?
C00D C009 C00J C00O 176.65(15) . . . . ?
N004 C009 C00J C00O -2.5(2) . . . . ?
C00F C00J C00O C010 -73.8(2) . . . . ?
C009 C00J C00O C010 108.03(19) . . . . ?
C00F C00J C00O C011 50.7(2) . . . . ?
C009 C00J C00O C011 -127.55(18) . . . . ?
N004 C00A C00P C00G -26.12(17) . . . . ?
C00N C00A C00P C00G -146.36(15) . . . . ?
C00W C00A C00P C00G 90.98(16) . . . . ?
C00L C00G C00P C00A 140.71(15) . . . . ?
C00U C00G C00P C00A -100.47(17) . . . . ?
C006 C00G C00P C00A 19.45(18) . . . . ?
C00F C00I C00R C00D -1.1(3) . . . . ?
C009 C00D C00R C00I 0.0(3) . . . . ?
C00B C00D C00R C00I 179.02(16) . . . . ?
N004 C006 B1 C005 -24.1(2) . . . . ?
C00G C006 B1 C005 145.50(16) . . . . ?
N004 C006 B1 S001 164.86(13) . . . . ?
C00G C006 B1 S001 -25.5(2) . . . . ?
C008 C005 B1 C006 113.39(18) . . . . ?
C007 C005 B1 C006 -80.1(2) . . . . ?
C008 C005 B1 S001 -74.82(18) . . . . ?
C007 C005 B1 S001 91.67(16) . . . . ?
Li18 S001 B1 C006 171.15(13) . . . . ?
Li18 S001 B1 C006 9.4(3) 2_665 . . . ?
Li18 S001 B1 C005 -0.92(15) . . . . ?
Li18 S001 B1 C005 -162.63(18) 2_665 . . . ?
C4_1 O1_1 C1_1 C2_1 -11.6(6) . . . . ?
Li18 O1_1 C1_1 C2_1 164.5(4) . . . . ?
O1_1 C1_1 C2_1 C3_1 30.4(5) . . . . ?
C1_1 C2_1 C3_1 C4_1 -37.1(4) . . . . ?
C1_1 O1_1 C4_1 C3_1 -12.3(6) . . . . ?
Li18 O1_1 C4_1 C3_1 171.1(4) . . . . ?
C2_1 C3_1 C4_1 O1_1 31.0(5) . . . . ?
C4_2 O1_2 C1_2 C2_2 -5(4) . . . . ?
Li18 O1_2 C1_2 C2_2 -159(2) . . . . ?
O1_2 C1_2 C2_2 C3_2 -22(3) . . . . ?
C1_2 C2_2 C3_2 C4_2 39(3) . . . . ?
C1_2 O1_2 C4_2 C3_2 29(4) . . . . ?
Li18 O1_2 C4_2 C3_2 -176(3) . . . . ?
C2_2 C3_2 C4_2 O1_2 -43(3) . . . . ?
C4_3 O1_3 C1_3 C2_3 -18(2) . . . . ?
Li18 O1_3 C1_3 C2_3 173.1(14) . . . . ?
O1_3 C1_3 C2_3 C3_3 41.3(14) . . . . ?
C1_3 C2_3 C3_3 C4_3 -48.3(9) . . . . ?
C1_3 O1_3 C4_3 C3_3 -14(2) . . . . ?
Li18 O1_3 C4_3 C3_3 152(2) . . . . ?
C2_3 C3_3 C4_3 O1_3 39.3(16) . . . . ?
C4_4 O1_4 C1_4 C2_4 15(5) . . . . ?
Li18 O1_4 C1_4 C2_4 -153(3) . . . . ?
O1_4 C1_4 C2_4 C3_4 -28(3) . . . . ?
C1_4 C2_4 C3_4 C4_4 31(2) . . . . ?
C1_4 O1_4 C4_4 C3_4 5(5) . . . . ?
Li18 O1_4 C4_4 C3_4 172(4) . . . . ?
C2_4 C3_4 C4_4 O1_4 -24(4) . . . . ?
